data_2216595
loop_
_publ_author_name
'Wei Zhou'
'Guang-Xiang Zhong'
'Wei-Xiao Hu'
'Chun-Nian Xia'

_publ_section_title
;
 3\b,5-Dihydroxy-15\b,16\b-methylene-5\b-androst-6-en-17-one
;
_journal_coeditor_code IS2235
_journal_issue 12
_journal_name_full 'Acta Crystallographica Section E'
_journal_page_first o4707
_journal_page_last o4707
_journal_paper_doi 10.1107/S1600536807057315
_journal_volume 63
_journal_year 2007
_chemical_formula_iupac 'C20 H28 O3'
_chemical_formula_moiety 'C20 H28 O3'
_chemical_formula_sum 'C20 H28 O3'
_chemical_formula_weight 316.42
_chemical_name_systematic
;
3\b,5-Dihydroxy-15\b,16\b-methylene-5\b-androst-6-en-17-one
;
_space_group_IT_number 4
_symmetry_cell_setting monoclinic
_symmetry_space_group_name_Hall 'P 2yb'
_symmetry_space_group_name_H-M 'P 1 21 1'
_atom_sites_solution_hydrogens geom
_atom_sites_solution_primary direct
_atom_sites_solution_secondary difmap
_audit_creation_method SHELXL-97
_cell_angle_alpha 90.00
_cell_angle_beta 107.837(2)
_cell_angle_gamma 90.00
_cell_formula_units_Z 2
_cell_length_a 6.5158(9)
_cell_length_b 20.592(3)
_cell_length_c 6.5877(9)
_cell_measurement_reflns_used 2477
_cell_measurement_temperature 296(2)
_cell_measurement_theta_max 27.44
_cell_measurement_theta_min 3.25
_cell_volume 841.4(2)
_computing_cell_refinement 'APEX2 (Bruker, 2005)'
_computing_data_collection 'APEX2 (Bruker, 2005)'
_computing_data_reduction 'APEX2 (Bruker, 2005)'
_computing_molecular_graphics 'ORTEP-3 for Windows (Farrugia, 1997)'
_computing_publication_material 'WinGX (Farrugia, 1999)'
_computing_structure_refinement 'SHELXL97 (Sheldrick, 1997)'
_computing_structure_solution 'SHELXS97 (Sheldrick, 1997)'
_diffrn_ambient_temperature 296(2)
_diffrn_measured_fraction_theta_full 0.994
_diffrn_measured_fraction_theta_max 0.994
_diffrn_measurement_device_type 'Bruker APEXII CCD area-detector'
_diffrn_measurement_method '\f and \w scans'
_diffrn_radiation_monochromator graphite
_diffrn_radiation_source 'fine-focus sealed tube'
_diffrn_radiation_type MoK\a
_diffrn_radiation_wavelength 0.71073
_diffrn_reflns_av_R_equivalents 0.0208
_diffrn_reflns_av_sigmaI/netI 0.0236
_diffrn_reflns_limit_h_max 8
_diffrn_reflns_limit_h_min -7
_diffrn_reflns_limit_k_max 26
_diffrn_reflns_limit_k_min -26
_diffrn_reflns_limit_l_max 6
_diffrn_reflns_limit_l_min -8
_diffrn_reflns_number 5279
_diffrn_reflns_theta_full 26.99
_diffrn_reflns_theta_max 26.99
_diffrn_reflns_theta_min 1.98
_exptl_absorpt_coefficient_mu 0.082
_exptl_absorpt_correction_T_max 0.9838
_exptl_absorpt_correction_T_min 0.9758
_exptl_absorpt_correction_type multi-scan
_exptl_absorpt_process_details '(<i>SADABS</i>; Sheldrick, 1997)'
_exptl_crystal_colour colorless
_exptl_crystal_density_diffrn 1.249
_exptl_crystal_density_method 'not measured'
_exptl_crystal_description prism
_exptl_crystal_F_000 344
_exptl_crystal_size_max 0.30
_exptl_crystal_size_mid 0.20
_exptl_crystal_size_min 0.20
_refine_diff_density_max 0.187
_refine_diff_density_min -0.170
_refine_ls_extinction_method none
_refine_ls_goodness_of_fit_ref 1.061
_refine_ls_hydrogen_treatment mixed
_refine_ls_matrix_type full
_refine_ls_number_parameters 216
_refine_ls_number_reflns 1884
_refine_ls_number_restraints 3
_refine_ls_restrained_S_all 1.061
_refine_ls_R_factor_all 0.0415
_refine_ls_R_factor_gt 0.0388
_refine_ls_shift/su_max <0.001
_refine_ls_shift/su_mean <0.001
_refine_ls_structure_factor_coef Fsqd
_refine_ls_weighting_details 'calc w=1/[\s^2^(Fo^2^)+(0.0707P)^2^+0.0701P] where P=(Fo^2^+2Fc^2^)/3'
_refine_ls_weighting_scheme calc
_refine_ls_wR_factor_gt 0.1073
_refine_ls_wR_factor_ref 0.1099
_reflns_number_gt 1739
_reflns_number_total 1884
_reflns_threshold_expression >2\s(I)
_cod_data_source_file is2235.cif
_cod_data_source_block I
_cod_depositor_comments
;
The following automatic conversions were performed:
'_symmetry_cell_setting' value 'Monoclinic' changed to 'monoclinic'
according to '/home/saulius/struct/CIF-dictionaries/cif_core.dic'
dictionary named 'cif_core.dic' version 2.4.1 from 2010-06-29.

Automatic conversion script
Id: cif_fix_enum 1527 2010-12-29 10:47:43Z saulius 

The following automatic conversions were performed:

'_symmetry_cell_setting' value 'Monoclinic' changed to 'monoclinic'
according to /home/saulius/struct/CIF-dictionaries/cif_core.dic
dictionary named 'cif_core.dic' version 2.4.1 from 2010-06-29.

Automatic conversion script
Id: cif_fix_values 1715 2011-07-08 13:25:40Z adriana 
;
_cod_original_sg_symbol_H-M 'P 21'
_cod_database_code 2216595
_cod_database_fobs_code 2216595

loop_
_symmetry_equiv_pos_as_xyz
'x, y, z'
'-x, y+1/2, -z'

loop_
_atom_site_type_symbol
_atom_site_label
_atom_site_fract_x
_atom_site_fract_y
_atom_site_fract_z
_atom_site_U_iso_or_equiv
_atom_site_adp_type
_atom_site_calc_flag
_atom_site_refinement_flags
_atom_site_occupancy
O O1 0.0158(4) 0.57314(9) -0.3266(3) 0.0552(5) Uani d D 1
H H1X -0.091(4) 0.5628(18) -0.416(4) 0.062(10) Uiso d D 1
O O2 0.0413(3) 0.64237(9) 0.0343(3) 0.0509(5) Uani d D 1
H H2X 0.030(10) 0.609(2) -0.044(9) 0.15(2) Uiso d D 1
O O3 0.3570(3) 1.03434(11) -0.3503(3) 0.0623(5) Uani d . 1
C C1 -0.1688(4) 0.70794(12) -0.3885(4) 0.0431(5) Uani d . 1
H H1A -0.2548 0.6747 -0.3486 0.052 Uiso calc R 1
H H1B -0.2674 0.7396 -0.4758 0.052 Uiso calc R 1
C C2 -0.0437(5) 0.67689(12) -0.5215(4) 0.0496(6) Uani d . 1
H H2A 0.0307 0.7103 -0.5754 0.060 Uiso calc R 1
H H2B -0.1430 0.6551 -0.6427 0.060 Uiso calc R 1
C C3 0.1197(5) 0.62810(12) -0.3921(4) 0.0494(6) Uani d . 1
H H3 0.2077 0.6124 -0.4788 0.059 Uiso calc R 1
C C4 0.2652(4) 0.65956(11) -0.1923(4) 0.0443(5) Uani d . 1
H H4A 0.3543 0.6917 -0.2326 0.053 Uiso calc R 1
H H4B 0.3602 0.6267 -0.1074 0.053 Uiso calc R 1
C C5 0.1422(4) 0.69255(10) -0.0546(3) 0.0364(5) Uani d . 1
C C6 0.3031(4) 0.72557(12) 0.1315(4) 0.0428(5) Uani d . 1
H H6 0.3837 0.6995 0.2428 0.051 Uiso calc R 1
C C7 0.3376(4) 0.78913(12) 0.1477(4) 0.0427(5) Uani d . 1
H H7 0.4451 0.8048 0.2656 0.051 Uiso calc R 1
C C8 0.2114(3) 0.83711(10) -0.0151(3) 0.0342(4) Uani d . 1
H H8 0.1020 0.8569 0.0394 0.041 Uiso calc R 1
C C9 0.0945(3) 0.80199(10) -0.2272(3) 0.0331(4) Uani d . 1
H H9 0.2088 0.7847 -0.2801 0.040 Uiso calc R 1
C C10 -0.0304(3) 0.74189(10) -0.1847(3) 0.0340(4) Uani d . 1
C C11 -0.0357(4) 0.84930(12) -0.4003(4) 0.0448(5) Uani d . 1
H H11A -0.1603 0.8642 -0.3622 0.054 Uiso calc R 1
H H11B -0.0878 0.8262 -0.5346 0.054 Uiso calc R 1
C C12 0.0961(4) 0.90909(12) -0.4311(4) 0.0462(6) Uani d . 1
H H12A 0.2075 0.8954 -0.4915 0.055 Uiso calc R 1
H H12B 0.0022 0.9395 -0.5291 0.055 Uiso calc R 1
C C13 0.1993(3) 0.94225(10) -0.2162(4) 0.0369(5) Uani d . 1
C C14 0.3449(3) 0.89105(10) -0.0685(3) 0.0357(5) Uani d . 1
H H14 0.4209 0.8700 -0.1581 0.043 Uiso calc R 1
C C15 0.5202(4) 0.92742(12) 0.0985(4) 0.0464(6) Uani d . 1
H H15 0.6546 0.9043 0.1692 0.056 Uiso calc R 1
C C16 0.5362(4) 0.99388(12) 0.0006(4) 0.0463(6) Uani d . 1
H H16 0.6788 1.0115 0.0109 0.056 Uiso calc R 1
C C17 0.3634(4) 0.99646(11) -0.2073(4) 0.0427(5) Uani d . 1
C C18 0.0169(4) 0.97291(13) -0.1433(5) 0.0508(6) Uani d . 1
H H18A -0.0374 0.9413 -0.0655 0.076 Uiso calc R 1
H H18B -0.0975 0.9869 -0.2658 0.076 Uiso calc R 1
H H18C 0.0723 1.0096 -0.0532 0.076 Uiso calc R 1
C C19 -0.1823(4) 0.76125(14) -0.0571(4) 0.0494(6) Uani d . 1
H H19A -0.2584 0.7236 -0.0329 0.074 Uiso calc R 1
H H19B -0.2837 0.7929 -0.1358 0.074 Uiso calc R 1
H H19C -0.0997 0.7794 0.0774 0.074 Uiso calc R 1
C C20 0.4718(5) 0.98657(15) 0.2017(4) 0.0568(7) Uani d . 1
H H20A 0.5753 0.9999 0.3353 0.068 Uiso calc R 1
H H20B 0.3223 0.9948 0.1916 0.068 Uiso calc R 1

loop_
_atom_site_aniso_label
_atom_site_aniso_U_11
_atom_site_aniso_U_22
_atom_site_aniso_U_33
_atom_site_aniso_U_12
_atom_site_aniso_U_13
_atom_site_aniso_U_23
O1 0.0676(13) 0.0364(9) 0.0532(11) -0.0079(9) 0.0058(10) -0.0006(8)
O2 0.0630(12) 0.0439(10) 0.0448(10) -0.0119(8) 0.0151(9) 0.0087(8)
O3 0.0712(12) 0.0485(11) 0.0662(12) -0.0026(9) 0.0196(10) 0.0138(9)
C1 0.0430(12) 0.0359(11) 0.0402(12) -0.0042(9) -0.0022(10) 0.0013(10)
C2 0.0714(18) 0.0402(13) 0.0338(11) -0.0089(11) 0.0110(12) -0.0015(10)
C3 0.0641(16) 0.0358(12) 0.0516(14) -0.0005(11) 0.0227(12) -0.0051(11)
C4 0.0408(12) 0.0320(11) 0.0595(14) 0.0024(9) 0.0147(10) 0.0036(10)
C5 0.0363(11) 0.0321(10) 0.0354(10) -0.0007(9) 0.0029(9) 0.0057(8)
C6 0.0425(12) 0.0418(12) 0.0352(11) -0.0021(10) -0.0014(9) 0.0070(9)
C7 0.0425(12) 0.0428(12) 0.0319(10) -0.0033(9) -0.0046(9) 0.0013(9)
C8 0.0345(10) 0.0328(10) 0.0304(10) 0.0013(8) 0.0027(8) -0.0025(8)
C9 0.0345(10) 0.0292(9) 0.0304(9) 0.0031(8) 0.0022(8) -0.0003(8)
C10 0.0305(9) 0.0345(10) 0.0330(10) 0.0004(8) 0.0036(8) -0.0009(8)
C11 0.0498(13) 0.0354(11) 0.0365(11) 0.0010(10) -0.0054(9) 0.0019(10)
C12 0.0583(14) 0.0358(11) 0.0359(11) 0.0033(10) 0.0015(10) 0.0043(9)
C13 0.0375(10) 0.0289(10) 0.0405(11) 0.0031(8) 0.0062(9) 0.0000(9)
C14 0.0325(10) 0.0328(10) 0.0371(11) 0.0038(8) 0.0039(8) -0.0012(9)
C15 0.0387(11) 0.0411(13) 0.0497(13) -0.0025(10) -0.0006(10) -0.0007(10)
C16 0.0411(12) 0.0372(12) 0.0586(14) -0.0034(10) 0.0121(11) -0.0050(11)
C17 0.0452(12) 0.0324(11) 0.0515(13) 0.0037(9) 0.0166(10) -0.0030(10)
C18 0.0396(11) 0.0418(13) 0.0692(17) 0.0079(10) 0.0142(12) -0.0051(12)
C19 0.0402(12) 0.0512(14) 0.0595(15) 0.0010(11) 0.0196(11) -0.0012(12)
C20 0.0619(16) 0.0551(15) 0.0488(14) -0.0132(13) 0.0101(12) -0.0149(12)

loop_
_atom_type_symbol
_atom_type_description
_atom_type_scat_dispersion_real
_atom_type_scat_dispersion_imag
_atom_type_scat_source
C C 0.0033 0.0000 'International Tables Vol C Tables 4.2.6.8 and 6.1.1.4'
H H 0.0000 0.0000 'International Tables Vol C Tables 4.2.6.8 and 6.1.1.4'
O O 0.0106 0.0000 'International Tables Vol C Tables 4.2.6.8 and 6.1.1.4'

loop_
_geom_angle_atom_site_label_1
_geom_angle_atom_site_label_2
_geom_angle_atom_site_label_3
_geom_angle
C3 O1 H1X 112(3)
C5 O2 H2X 107(4)
C2 C1 C10 115.01(19)
C2 C1 H1A 108.5
C10 C1 H1A 108.5
C2 C1 H1B 108.5
C10 C1 H1B 108.5
H1A C1 H1B 107.5
C1 C2 C3 111.4(2)
C1 C2 H2A 109.4
C3 C2 H2A 109.4
C1 C2 H2B 109.4
C3 C2 H2B 109.4
H2A C2 H2B 108.0
O1 C3 C4 107.5(2)
O1 C3 C2 111.8(2)
C4 C3 C2 110.5(2)
O1 C3 H3 109.0
C4 C3 H3 109.0
C2 C3 H3 109.0
C3 C4 C5 113.6(2)
C3 C4 H4A 108.8
C5 C4 H4A 108.8
C3 C4 H4B 108.8
C5 C4 H4B 108.8
H4A C4 H4B 107.7
O2 C5 C6 106.38(17)
O2 C5 C4 107.91(19)
C6 C5 C4 108.69(19)
O2 C5 C10 110.33(17)
C6 C5 C10 110.90(18)
C4 C5 C10 112.40(18)
C7 C6 C5 124.6(2)
C7 C6 H6 117.7
C5 C6 H6 117.7
C6 C7 C8 123.3(2)
C6 C7 H7 118.4
C8 C7 H7 118.4
C7 C8 C14 114.79(17)
C7 C8 C9 110.28(17)
C14 C8 C9 106.88(17)
C7 C8 H8 108.2
C14 C8 H8 108.2
C9 C8 H8 108.2
C11 C9 C8 112.27(17)
C11 C9 C10 115.91(17)
C8 C9 C10 110.41(16)
C11 C9 H9 105.8
C8 C9 H9 105.8
C10 C9 H9 105.8
C19 C10 C1 106.99(18)
C19 C10 C9 110.70(19)
C1 C10 C9 113.86(17)
C19 C10 C5 110.21(19)
C1 C10 C5 108.32(17)
C9 C10 C5 106.75(16)
C9 C11 C12 113.41(19)
C9 C11 H11A 108.9
C12 C11 H11A 108.9
C9 C11 H11B 108.9
C12 C11 H11B 108.9
H11A C11 H11B 107.7
C13 C12 C11 109.74(19)
C13 C12 H12A 109.7
C11 C12 H12A 109.7
C13 C12 H12B 109.7
C11 C12 H12B 109.7
H12A C12 H12B 108.2
C12 C13 C17 117.64(19)
C12 C13 C18 107.9(2)
C17 C13 C18 106.49(18)
C12 C13 C14 106.79(17)
C17 C13 C14 100.70(17)
C18 C13 C14 117.7(2)
C8 C14 C15 123.38(18)
C8 C14 C13 111.09(17)
C15 C14 C13 107.45(18)
C8 C14 H14 104.4
C15 C14 H14 104.4
C13 C14 H14 104.4
C20 C15 C14 121.4(2)
C20 C15 C16 60.51(18)
C14 C15 C16 105.6(2)
C20 C15 H15 117.9
C14 C15 H15 117.9
C16 C15 H15 117.9
C17 C16 C20 118.4(2)
C17 C16 C15 106.9(2)
C20 C16 C15 57.95(18)
C17 C16 H16 119.1
C20 C16 H16 119.1
C15 C16 H16 119.1
O3 C17 C16 125.1(2)
O3 C17 C13 125.4(2)
C16 C17 C13 109.4(2)
C13 C18 H18A 109.5
C13 C18 H18B 109.5
H18A C18 H18B 109.5
C13 C18 H18C 109.5
H18A C18 H18C 109.5
H18B C18 H18C 109.5
C10 C19 H19A 109.5
C10 C19 H19B 109.5
H19A C19 H19B 109.5
C10 C19 H19C 109.5
H19A C19 H19C 109.5
H19B C19 H19C 109.5
C15 C20 C16 61.54(18)
C15 C20 H20A 117.6
C16 C20 H20A 117.6
C15 C20 H20B 117.6
C16 C20 H20B 117.6
H20A C20 H20B 114.7

loop_
_geom_bond_atom_site_label_1
_geom_bond_atom_site_label_2
_geom_bond_distance
O1 C3 1.451(3)
O1 H1X 0.792(19)
O2 C5 1.442(3)
O2 H2X 0.85(5)
O3 C17 1.214(3)
C1 C2 1.509(4)
C1 C10 1.537(3)
C1 H1A 0.9700
C1 H1B 0.9700
C2 C3 1.521(4)
C2 H2A 0.9700
C2 H2B 0.9700
C3 C4 1.512(4)
C3 H3 0.9800
C4 C5 1.540(3)
C4 H4A 0.9700
C4 H4B 0.9700
C5 C6 1.509(3)
C5 C10 1.562(3)
C6 C7 1.327(4)
C6 H6 0.9300
C7 C8 1.504(3)
C7 H7 0.9300
C8 C14 1.517(3)
C8 C9 1.551(3)
C8 H8 0.9800
C9 C11 1.541(3)
C9 C10 1.553(3)
C9 H9 0.9800
C10 C19 1.535(3)
C11 C12 1.550(4)
C11 H11A 0.9700
C11 H11B 0.9700
C12 C13 1.529(3)
C12 H12A 0.9700
C12 H12B 0.9700
C13 C17 1.534(3)
C13 C18 1.547(3)
C13 C14 1.547(3)
C14 C15 1.519(3)
C14 H14 0.9800
C15 C20 1.475(4)
C15 C16 1.530(4)
C15 H15 0.9800
C16 C17 1.483(4)
C16 C20 1.515(4)
C16 H16 0.9800
C18 H18A 0.9599
C18 H18B 0.9599
C18 H18C 0.9599
C19 H19A 0.9599
C19 H19B 0.9599
C19 H19C 0.9599
C20 H20A 0.9700
C20 H20B 0.9700

loop_
_geom_hbond_atom_site_label_D
_geom_hbond_atom_site_label_H
_geom_hbond_atom_site_label_A
_geom_hbond_site_symmetry_A
_geom_hbond_distance_DH
_geom_hbond_distance_HA
_geom_hbond_distance_DA
_geom_hbond_angle_DHA
O2 H2X O1 . 0.85(5) 1.98(4) 2.734(3) 148(6)
O1 H1X O3 2_544 0.792(19) 2.019(19) 2.811(3) 178(4)

loop_
_geom_torsion_atom_site_label_1
_geom_torsion_atom_site_label_2
_geom_torsion_atom_site_label_3
_geom_torsion_atom_site_label_4
_geom_torsion
C10 C1 C2 C3 56.5(3)
C1 C2 C3 O1 65.3(3)
C1 C2 C3 C4 -54.4(3)
O1 C3 C4 C5 -68.1(3)
C2 C3 C4 C5 54.2(3)
C3 C4 C5 O2 68.5(2)
C3 C4 C5 C6 -176.49(19)
C3 C4 C5 C10 -53.4(3)
O2 C5 C6 C7 -139.6(3)
C4 C5 C6 C7 104.5(3)
C10 C5 C6 C7 -19.6(4)
C5 C6 C7 C8 3.0(4)
C6 C7 C8 C14 -138.5(3)
C6 C7 C8 C9 -17.7(3)
C7 C8 C9 C11 -179.5(2)
C14 C8 C9 C11 -54.1(2)
C7 C8 C9 C10 49.5(2)
C14 C8 C9 C10 174.90(16)
C2 C1 C10 C19 -171.9(2)
C2 C1 C10 C9 65.5(3)
C2 C1 C10 C5 -53.1(3)
C11 C9 C10 C19 -75.2(2)
C8 C9 C10 C19 53.9(2)
C11 C9 C10 C1 45.4(2)
C8 C9 C10 C1 174.43(17)
C11 C9 C10 C5 164.84(18)
C8 C9 C10 C5 -66.1(2)
O2 C5 C10 C19 46.3(2)
C6 C5 C10 C19 -71.3(2)
C4 C5 C10 C19 166.8(2)
O2 C5 C10 C1 -70.4(2)
C6 C5 C10 C1 172.00(19)
C4 C5 C10 C1 50.1(2)
O2 C5 C10 C9 166.61(17)
C6 C5 C10 C9 49.0(2)
C4 C5 C10 C9 -72.9(2)
C8 C9 C11 C12 50.3(3)
C10 C9 C11 C12 178.5(2)
C9 C11 C12 C13 -52.8(3)
C11 C12 C13 C17 171.19(19)
C11 C12 C13 C18 -68.4(2)
C11 C12 C13 C14 59.1(2)
C7 C8 C14 C15 -43.6(3)
C9 C8 C14 C15 -166.2(2)
C7 C8 C14 C13 -173.34(18)
C9 C8 C14 C13 64.0(2)
C12 C13 C14 C8 -67.9(2)
C17 C13 C14 C8 168.77(17)
C18 C13 C14 C8 53.6(2)
C12 C13 C14 C15 154.5(2)
C17 C13 C14 C15 31.1(2)
C18 C13 C14 C15 -84.1(2)
C8 C14 C15 C20 -89.3(3)
C13 C14 C15 C20 41.9(3)
C8 C14 C15 C16 -154.0(2)
C13 C14 C15 C16 -22.7(3)
C20 C15 C16 C17 -113.3(2)
C14 C15 C16 C17 4.3(3)
C14 C15 C16 C20 117.7(2)
C20 C16 C17 O3 135.8(3)
C15 C16 C17 O3 -161.9(2)
C20 C16 C17 C13 -46.3(3)
C15 C16 C17 C13 15.9(3)
C12 C13 C17 O3 33.6(3)
C18 C13 C17 O3 -87.6(3)
C14 C13 C17 O3 149.1(2)
C12 C13 C17 C16 -144.3(2)
C18 C13 C17 C16 94.6(2)
C14 C13 C17 C16 -28.8(2)
C14 C15 C20 C16 -90.9(3)
C17 C16 C20 C15 93.0(2)

loop_
_cod_related_entry_id
_cod_related_entry_database
_cod_related_entry_code
1 ChemSpider 21196344
